data_4350691
loop_
_publ_author_name
'Haslinger, Stefan'
'K\"uck, Jens W'
'Hahn, Eva M.'
'Cokoja, Mirza'
'P\"othig, Alexander'
'Basset, Jean-Marie'
'K\"uhn, Fritz E'

_publ_section_title
;
 Making oxidation potentials predictable: coordination of additives
 applied to the electronic fine tuning of an iron(II) complex.
;
_journal_issue 21
_journal_name_full 'Inorganic chemistry'
_journal_page_first 11573
_journal_page_last 11583
_journal_paper_doi 10.1021/ic501613a
_journal_volume 53
_journal_year 2014
_chemical_compound_source 'see text'
_chemical_formula_moiety 'C27 H24 Fe N8, 2(F6 P)'
_chemical_formula_sum 'C27 H24 F12 Fe N8 P2'
_chemical_formula_weight 806.33
_space_group_IT_number 60
_space_group_name_Hall '-P 2n 2ab'
_space_group_name_H-M_alt 'P b c n'
_symmetry_cell_setting orthorhombic
_symmetry_Int_Tables_number 60
_symmetry_space_group_name_Hall '-P 2n 2ab'
_symmetry_space_group_name_H-M 'P b c n'
_atom_sites_solution_hydrogens geom
_atom_sites_solution_primary direct
_atom_sites_solution_secondary difmap
_cell_angle_alpha 90
_cell_angle_beta 90
_cell_angle_gamma 90
_cell_formula_units_Z 4
_cell_length_a 8.3093(2)
_cell_length_b 21.6677(7)
_cell_length_c 16.8372(6)
_cell_measurement_reflns_used 9196
_cell_measurement_temperature 123
_cell_measurement_theta_max 25.3317
_cell_measurement_theta_min 2.4193
_cell_volume 3031.43(16)
_computing_cell_refinement 'SAINT (Bruker, 2008b)'
_computing_data_collection 'APEX II Control Software (Bruker, 2008a)'
_computing_data_reduction 'SAINT (Bruker, 2008b)'
_computing_molecular_graphics 'PLATON (Spek, 2011)'
_computing_publication_material 'PLATON (Spek, 2011), enCIFer (Allen, 2004)'
_computing_structure_refinement 'SHELXL97 (Sheldrick, 2008), SHELXLE (Huebschle, 2011)'
_computing_structure_solution 'SHELXS97 (Sheldrick, 2008)'
_diffrn_ambient_temperature 123
_diffrn_detector ' CCD plate '
_diffrn_detector_area_resol_mean 16
_diffrn_measured_fraction_theta_full 1.000
_diffrn_measured_fraction_theta_max 1.000
_diffrn_measurement_device ' \k-geometry diffractometer '
_diffrn_measurement_device_type ' Bruker APEX-II CCD '
_diffrn_measurement_method ' phi- and omega-rotation '
_diffrn_radiation_monochromator 'MONTEL optic'
_diffrn_radiation_probe x-ray
_diffrn_radiation_source 'rotating anode FR591'
_diffrn_radiation_type MoK\a
_diffrn_radiation_wavelength 0.71073
_diffrn_reflns_av_R_equivalents 0.0482
_diffrn_reflns_av_sigmaI/netI 0.0134
_diffrn_reflns_limit_h_max 10
_diffrn_reflns_limit_h_min -10
_diffrn_reflns_limit_k_max 26
_diffrn_reflns_limit_k_min -26
_diffrn_reflns_limit_l_max 20
_diffrn_reflns_limit_l_min -20
_diffrn_reflns_number 93186
_diffrn_reflns_reduction_process
;
;
_diffrn_reflns_theta_full 25.38
_diffrn_reflns_theta_max 25.38
_diffrn_reflns_theta_min 1.88
_exptl_absorpt_coefficient_mu 0.714
_exptl_absorpt_correction_T_max 0.945
_exptl_absorpt_correction_T_min 0.831
_exptl_absorpt_correction_type multi-scan
_exptl_absorpt_process_details 'SADABS, Bruker, 2008b'
_exptl_crystal_colour orange-red
_exptl_crystal_density_diffrn 1.767
_exptl_crystal_density_method 'Not Measured'
_exptl_crystal_description fragment
_exptl_crystal_F_000 1624
_exptl_crystal_size_max 0.270
_exptl_crystal_size_mid 0.130
_exptl_crystal_size_min 0.080
_refine_diff_density_max 0.375
_refine_diff_density_min -0.289
_refine_diff_density_rms 0.050
_refine_ls_extinction_method none
_refine_ls_goodness_of_fit_ref 1.045
_refine_ls_hydrogen_treatment constr
_refine_ls_matrix_type full
_refine_ls_number_parameters 264
_refine_ls_number_reflns 2783
_refine_ls_number_restraints 14
_refine_ls_restrained_S_all 1.043
_refine_ls_R_factor_all 0.0338
_refine_ls_R_factor_gt 0.0273
_refine_ls_shift/su_max 0.000
_refine_ls_shift/su_mean 0.000
_refine_ls_structure_factor_coef Fsqd
_refine_ls_weighting_details 'calc w=1/[\s^2^(Fo^2^)+(0.0292P)^2^+3.1650P] where P=(Fo^2^+2Fc^2^)/3'
_refine_ls_weighting_scheme calc
_refine_ls_wR_factor_gt 0.0652
_refine_ls_wR_factor_ref 0.0693
_reflns_number_gt 2445
_reflns_number_total 2783
_reflns_threshold_expression I>2\s(I)
_cod_data_source_file ic501613a_si_003.cif
_cod_data_source_block compound_5
_cod_depositor_comments
;
The following automatic conversions were performed:

data item '_symmetry_cell_setting' value 'Orthorhombic' was changed
to 'orthorhombic' in accordance with the
/home/saulius/struct/COD-crude-data/automatic-downloads/DataCite-retrospective/ACS/depositions/lib/dictionaries/cif_core.dic
dictionary named 'cif_core.dic' version 2.4.2 last updated on
2011-04-26.

Automatic conversion script
Id: cif_fix_values 6909 2019-04-08 15:41:33Z antanas 
;
_cod_database_code 4350691

loop_
_symmetry_equiv_pos_site_id
_symmetry_equiv_pos_as_xyz
1 x,y,z
2 1/2-x,1/2-y,1/2+z
3 1/2+x,1/2-y,-z
4 -x,y,1/2-z
5 -x,-y,-z
6 1/2+x,1/2+y,1/2-z
7 1/2-x,1/2+y,z
8 x,-y,1/2+z

loop_
_atom_site_aniso_label
_atom_site_aniso_U_11
_atom_site_aniso_U_22
_atom_site_aniso_U_33
_atom_site_aniso_U_23
_atom_site_aniso_U_13
_atom_site_aniso_U_12
Fe1 0.0120(2) 0.0100(2) 0.0160(2) 0.0000 0.0019(1) 0.0000
N1 0.0185(8) 0.0162(8) 0.0168(8) -0.0020(6) 0.0007(6) -0.0039(6)
N2 0.0238(8) 0.0126(7) 0.0191(8) -0.0020(6) 0.0058(7) -0.0042(6)
N3 0.0125(7) 0.0158(7) 0.0141(7) -0.0005(6) 0.0013(6) -0.0009(6)
N4 0.0125(7) 0.0158(7) 0.0174(8) -0.0003(6) 0.0000(6) -0.0011(6)
C1 0.0178(9) 0.0150(9) 0.0147(8) 0.0002(7) 0.0071(7) 0.0000(7)
C2 0.0352(11) 0.0175(10) 0.0219(10) -0.0044(8) 0.0021(9) -0.0113(9)
C3 0.0269(10) 0.0223(10) 0.0237(10) -0.0033(8) -0.0020(8) -0.0120(9)
C4 0.0155(9) 0.0182(9) 0.0133(9) -0.0009(7) 0.0033(7) -0.0031(7)
C5 0.0160(9) 0.0268(10) 0.0168(9) -0.0015(8) -0.0010(7) -0.0036(8)
C6 0.0145(9) 0.0290(10) 0.0178(9) 0.0021(8) -0.0002(7) 0.0032(8)
C7 0.0180(9) 0.0190(9) 0.0188(9) 0.0017(7) 0.0031(7) 0.0035(8)
C8 0.0145(9) 0.0162(9) 0.0179(9) -0.0015(7) 0.0014(7) -0.0021(7)
C9 0.0255(14) 0.0117(12) 0.0318(15) 0.0000 0.0097(12) 0.0000
C10 0.0175(9) 0.0156(9) 0.0210(10) -0.0002(7) 0.0012(8) -0.0011(7)
C11 0.0207(10) 0.0236(10) 0.0198(10) -0.0043(8) 0.0018(8) -0.0002(8)
C12 0.0197(9) 0.0316(11) 0.0164(9) 0.0005(8) 0.0010(8) -0.0027(8)
C13 0.0198(9) 0.0218(10) 0.0201(10) 0.0061(8) -0.0037(8) -0.0040(8)
C14 0.0141(8) 0.0157(9) 0.0205(9) -0.0001(7) -0.0015(7) -0.0008(7)
P1 0.0246(3) 0.0162(3) 0.0338(3) -0.0013(2) 0.0100(2) -0.0009(2)
F1 0.0462(8) 0.0274(7) 0.0680(10) 0.0096(7) 0.0316(7) -0.0029(6)
F2 0.0574(9) 0.0445(8) 0.0490(9) 0.0126(7) 0.0305(7) 0.0042(7)
F3 0.072(5) 0.047(3) 0.050(4) -0.011(2) -0.013(3) -0.025(3)
F4 0.028(2) 0.036(3) 0.083(4) 0.016(2) 0.009(2) 0.0093(15)
F5 0.053(3) 0.041(2) 0.060(2) -0.0266(16) -0.011(2) 0.0001(17)
F6 0.040(3) 0.026(3) 0.050(3) 0.0033(15) 0.010(3) 0.0119(16)
F3A 0.034(7) 0.101(12) 0.099(12) 0.063(10) 0.031(7) 0.035(8)
F4A 0.122(17) 0.050(6) 0.096(11) -0.048(7) 0.041(10) -0.026(8)
F5A 0.031(6) 0.092(9) 0.091(8) -0.007(6) -0.040(6) 0.003(5)
F6A 0.036(4) 0.047(7) 0.036(5) -0.018(4) 0.018(4) -0.025(5)

loop_
_atom_site_label
_atom_site_type_symbol
_atom_site_thermal_displace_type
_atom_site_fract_x
_atom_site_fract_y
_atom_site_fract_z
_atom_site_occupancy
_atom_site_U_iso_or_equiv
_atom_site_calc_flag
_atom_site_refinement_flags
_atom_site_disorder_assembly
_atom_site_disorder_group
Fe1 Fe Uani 1.00000 0.12557(1) 0.75000 1.000 0.0127(1) d S . .
N1 N Uani 0.72231(18) 0.07947(7) 0.68251(9) 1.000 0.0172(5) d . . .
N2 N Uani 0.86849(19) 0.00237(7) 0.71854(9) 1.000 0.0185(4) d . . .
N3 N Uani 0.80650(17) 0.17815(7) 0.70917(8) 1.000 0.0141(4) d . . .
N4 N Uani 1.09465(17) 0.12933(6) 0.64027(9) 1.000 0.0152(4) d . . .
C1 C Uani 0.8640(2) 0.06464(8) 0.71834(10) 1.000 0.0158(5) d . . .
C2 C Uani 0.7285(3) -0.02133(9) 0.68348(11) 1.000 0.0249(6) d . . .
C3 C Uani 0.6376(2) 0.02638(9) 0.66059(11) 1.000 0.0243(6) d . . .
C4 C Uani 0.6888(2) 0.14304(8) 0.67699(10) 1.000 0.0157(5) d . . .
C5 C Uani 0.5502(2) 0.16631(9) 0.64286(11) 1.000 0.0199(5) d . . .
C6 C Uani 0.5287(2) 0.22948(9) 0.64319(11) 1.000 0.0204(5) d . . .
C7 C Uani 0.6448(2) 0.26668(8) 0.67786(11) 1.000 0.0186(5) d . . .
C8 C Uani 0.7805(2) 0.23957(8) 0.70929(10) 1.000 0.0162(5) d . . .
C9 C Uani 1.00000 -0.03539(12) 0.75000 1.000 0.0230(8) d S . .
C10 C Uani 1.1447(2) 0.07855(8) 0.60085(11) 1.000 0.0180(5) d . . .
C11 C Uani 1.2139(2) 0.08041(9) 0.52661(11) 1.000 0.0214(6) d . . .
C12 C Uani 1.2333(2) 0.13706(9) 0.48965(11) 1.000 0.0226(6) d . . .
C13 C Uani 1.1802(2) 0.18922(9) 0.52838(11) 1.000 0.0206(6) d . . .
C14 C Uani 1.1121(2) 0.18379(8) 0.60287(11) 1.000 0.0168(5) d . . .
P1 P Uani 0.70649(6) 0.11538(2) 0.41117(3) 1.000 0.0249(2) d . . .
F1 F Uani 0.81114(17) 0.14741(6) 0.34263(9) 1.000 0.0472(5) d . A .
F2 F Uani 0.60096(19) 0.08344(6) 0.47811(9) 1.000 0.0503(5) d . A .
F3 F Uani 0.6394(16) 0.0693(6) 0.3501(7) 0.65(4) 0.056(2) d DP A 1
F4 F Uani 0.5701(10) 0.1636(3) 0.3955(7) 0.65(4) 0.0490(18) d DP A 1
F5 F Uani 0.7846(10) 0.1625(4) 0.4765(6) 0.65(4) 0.0513(14) d DP A 1
F6 F Uani 0.8525(8) 0.0696(3) 0.4285(5) 0.65(4) 0.0387(17) d DP A 1
F3A F Uani 0.543(3) 0.1494(18) 0.375(2) 0.35(4) 0.078(6) d DP A 2
F4A F Uani 0.735(6) 0.1693(11) 0.4636(19) 0.35(4) 0.089(7) d DP A 2
F5A F Uani 0.8548(15) 0.0769(10) 0.4381(12) 0.35(4) 0.071(4) d DP A 2
F6A F Uani 0.660(3) 0.0589(13) 0.3486(11) 0.35(4) 0.040(3) d DP A 2
H2 H Uiso 0.70280 -0.06380 0.67710 1.000 0.0300 c R . .
H3 H Uiso 0.53610 0.02460 0.63470 1.000 0.0290 c R . .
H5 H Uiso 0.47220 0.13970 0.61990 1.000 0.0240 c R . .
H6 H Uiso 0.43540 0.24730 0.61990 1.000 0.0250 c R . .
H7 H Uiso 0.63110 0.31020 0.67990 1.000 0.0220 c R . .
H8 H Uiso 0.86000 0.26550 0.73230 1.000 0.0190 c R . .
H9A H Uiso 1.04200 -0.06230 0.70720 0.500 0.0280 c RP . .
H9B H Uiso 0.95800 -0.06230 0.79280 0.500 0.0280 c RP . .
H10 H Uiso 1.13150 0.03950 0.62570 1.000 0.0220 c R . .
H11 H Uiso 1.24780 0.04350 0.50120 1.000 0.0260 c R . .
H12 H Uiso 1.28210 0.13990 0.43880 1.000 0.0270 c R . .
H13 H Uiso 1.19030 0.22860 0.50400 1.000 0.0250 c R . .
H14 H Uiso 1.07600 0.22020 0.62890 1.000 0.0200 c R . .

loop_
_atom_type_symbol
_atom_type_description
_atom_type_scat_dispersion_real
_atom_type_scat_dispersion_imag
_atom_type_scat_source
C C 0.0033 0.0016 ' International Tables Vol C Tables 4.2.6.8 and 6.1.1.4'
H H 0.0000 0.0000 ' International Tables Vol C Tables 4.2.6.8 and 6.1.1.4'
F F 0.0171 0.0103 ' International Tables Vol C Tables 4.2.6.8 and 6.1.1.4'
Fe Fe 0.3463 0.8444 ' International Tables Vol C Tables 4.2.6.8 and 6.1.1.4'
N N 0.0061 0.0033 ' International Tables Vol C Tables 4.2.6.8 and 6.1.1.4'
P P 0.1023 0.0942 ' International Tables Vol C Tables 4.2.6.8 and 6.1.1.4'

loop_
_geom_angle_atom_site_label_1
_geom_angle_atom_site_label_2
_geom_angle_atom_site_label_3
_geom_angle
_geom_angle_site_symmetry_1
_geom_angle_site_symmetry_3
_geom_angle_publ_flag
N3 Fe1 N4 88.66(5) . . yes
N3 Fe1 C1 79.68(7) . . yes
N3 Fe1 N3 113.83(6) . 4_756 yes
N3 Fe1 N4 88.81(5) . 4_756 yes
N3 Fe1 C1 166.41(7) . 4_756 yes
N4 Fe1 C1 90.18(7) . . yes
N3 Fe1 N4 88.81(5) 4_756 . yes
N4 Fe1 N4 175.35(6) . 4_756 yes
N4 Fe1 C1 93.20(7) . 4_756 yes
N3 Fe1 C1 166.41(7) 4_756 . yes
N4 Fe1 C1 93.20(7) 4_756 . yes
C1 Fe1 C1 86.85(8) . 4_756 yes
N3 Fe1 N4 88.66(5) 4_756 4_756 yes
N3 Fe1 C1 79.68(7) 4_756 4_756 yes
N4 Fe1 C1 90.18(7) 4_756 4_756 yes
F1 P1 F4A 90.1(14) . . yes
F1 P1 F5A 90.7(7) . . yes
F1 P1 F6A 89.3(8) . . yes
F2 P1 F3 89.5(5) . . yes
F2 P1 F4 90.6(4) . . yes
F2 P1 F5 90.8(3) . . yes
F2 P1 F6 91.1(3) . . yes
F2 P1 F3A 90.1(11) . . yes
F2 P1 F4A 90.5(14) . . yes
F2 P1 F5A 89.8(7) . . yes
F2 P1 F6A 90.0(8) . . yes
F3 P1 F4 93.3(6) . . yes
F3 P1 F5 177.6(6) . . yes
F3 P1 F6 89.7(6) . . yes
F4 P1 F5 89.1(5) . . yes
F4 P1 F6 176.6(4) . . yes
F5 P1 F6 87.9(4) . . yes
F3A P1 F4A 90(2) . . yes
F3A P1 F5A 173.0(14) . . yes
F3A P1 F6A 84.5(15) . . yes
F4A P1 F5A 97.0(18) . . yes
F4A P1 F6A 174.4(17) . . yes
F5A P1 F6A 88.5(12) . . yes
F1 P1 F6 89.3(3) . . yes
F1 P1 F3A 89.3(11) . . yes
F1 P1 F4 89.0(4) . . yes
F1 P1 F2 179.18(8) . . yes
F1 P1 F3 89.8(5) . . yes
F1 P1 F5 89.9(3) . . yes
C1 N1 C3 110.99(15) . . yes
C1 N1 C4 115.54(15) . . yes
C3 N1 C4 133.45(15) . . yes
C1 N2 C2 110.01(15) . . yes
C2 N2 C9 124.53(16) . . yes
C1 N2 C9 125.46(16) . . yes
Fe1 N3 C8 131.44(12) . . yes
C4 N3 C8 116.10(14) . . yes
Fe1 N3 C4 112.46(11) . . yes
Fe1 N4 C10 122.64(12) . . yes
Fe1 N4 C14 120.53(12) . . yes
C10 N4 C14 116.83(15) . . yes
Fe1 C1 N2 135.08(13) . . yes
N1 C1 N2 105.13(15) . . yes
Fe1 C1 N1 119.75(13) . . yes
N2 C2 C3 107.87(17) . . yes
N1 C3 C2 106.00(16) . . yes
N1 C4 N3 112.38(15) . . yes
N1 C4 C5 123.29(16) . . yes
N3 C4 C5 124.33(16) . . yes
C4 C5 C6 117.89(16) . . no
C5 C6 C7 119.23(16) . . no
C6 C7 C8 118.93(16) . . no
N3 C8 C7 123.48(16) . . yes
N2 C9 N2 112.06(19) . 4_756 yes
N4 C10 C11 123.44(16) . . yes
C10 C11 C12 118.84(17) . . no
C11 C12 C13 118.49(17) . . no
C12 C13 C14 119.43(17) . . no
N4 C14 C13 122.96(16) . . yes
C3 C2 H2 126.00 . . no
N2 C2 H2 126.00 . . no
N1 C3 H3 127.00 . . no
C2 C3 H3 127.00 . . no
C4 C5 H5 121.00 . . no
C6 C5 H5 121.00 . . no
C7 C6 H6 120.00 . . no
C5 C6 H6 120.00 . . no
C6 C7 H7 121.00 . . no
C8 C7 H7 120.00 . . no
N3 C8 H8 118.00 . . no
C7 C8 H8 118.00 . . no
N2 C9 H9B 109.00 4_756 . no
N2 C9 H9B 109.00 . . no
N2 C9 H9A 109.00 . . no
H9A C9 H9B 108.00 . . no
N2 C9 H9A 109.00 4_756 . no
N4 C10 H10 118.00 . . no
C11 C10 H10 118.00 . . no
C10 C11 H11 121.00 . . no
C12 C11 H11 121.00 . . no
C13 C12 H12 121.00 . . no
C11 C12 H12 121.00 . . no
C12 C13 H13 120.00 . . no
C14 C13 H13 120.00 . . no
C13 C14 H14 118.00 . . no
N4 C14 H14 119.00 . . no

loop_
_geom_bond_atom_site_label_1
_geom_bond_atom_site_label_2
_geom_bond_distance
_geom_bond_site_symmetry_2
_geom_bond_publ_flag
Fe1 N3 2.0870(15) . yes
Fe1 N4 2.0096(15) . yes
Fe1 C1 1.8178(17) . yes
Fe1 N3 2.0870(15) 4_756 yes
Fe1 N4 2.0096(15) 4_756 yes
Fe1 C1 1.8178(17) 4_756 yes
P1 F3A 1.66(3) . yes
P1 F1 1.6030(15) . yes
P1 F2 1.5869(16) . yes
P1 F3 1.538(12) . yes
P1 F4 1.564(8) . yes
P1 F5 1.635(9) . yes
P1 F6 1.594(7) . yes
P1 F6A 1.66(2) . yes
P1 F4A 1.48(3) . yes
P1 F5A 1.556(16) . yes
N1 C1 1.361(2) . yes
N1 C4 1.408(2) . yes
N1 C3 1.398(2) . yes
N2 C1 1.350(2) . yes
N2 C2 1.402(3) . yes
N2 C9 1.464(2) . yes
N3 C4 1.352(2) . yes
N3 C8 1.348(2) . yes
N4 C14 1.345(2) . yes
N4 C10 1.351(2) . yes
C2 C3 1.337(3) . no
C4 C5 1.382(2) . no
C5 C6 1.380(3) . no
C6 C7 1.386(2) . no
C7 C8 1.377(2) . no
C10 C11 1.377(3) . no
C11 C12 1.386(3) . no
C12 C13 1.377(3) . no
C13 C14 1.381(3) . no
C2 H2 0.9500 . no
C3 H3 0.9500 . no
C5 H5 0.9500 . no
C6 H6 0.9500 . no
C7 H7 0.9500 . no
C8 H8 0.9500 . no
C9 H9B 0.9900 . no
C9 H9A 0.9900 . no
C10 H10 0.9500 . no
C11 H11 0.9500 . no
C12 H12 0.9500 . no
C13 H13 0.9500 . no
C14 H14 0.9500 . no

loop_
_geom_hbond_atom_site_label_D
_geom_hbond_atom_site_label_H
_geom_hbond_atom_site_label_A
_geom_hbond_distance_DH
_geom_hbond_distance_HA
_geom_hbond_distance_DA
_geom_hbond_angle_DHA
_geom_hbond_site_symmetry_A
_geom_hbond_publ_flag
C3 H3 F3 0.9500 2.5200 3.103(13) 120.00 5_656 yes
C9 H9A F1 0.9900 2.3700 3.284(2) 154.00 5_756 yes
C9 H9B F1 0.9900 2.3700 3.284(2) 154.00 8_555 yes
C10 H10 F6 0.9500 2.5400 3.248(7) 132.00 5_756 yes
C13 H13 F5 0.9500 2.5100 3.329(9) 145.00 3_556 yes

loop_
_geom_torsion_atom_site_label_1
_geom_torsion_atom_site_label_2
_geom_torsion_atom_site_label_3
_geom_torsion_atom_site_label_4
_geom_torsion
_geom_torsion_site_symmetry_1
_geom_torsion_site_symmetry_4
_geom_torsion_publ_flag
N4 Fe1 N3 C4 86.68(12) . . no
N4 Fe1 N3 C8 -93.03(15) . . no
C1 Fe1 N3 C4 -3.75(12) . . no
C1 Fe1 N3 C8 176.54(16) . . no
N3 Fe1 N3 C4 174.78(11) 4_756 . no
N3 Fe1 N3 C8 -4.93(16) 4_756 . no
N4 Fe1 N3 C4 -97.22(12) 4_756 . no
N4 Fe1 N3 C8 83.08(15) 4_756 . no
N3 Fe1 N4 C10 -129.25(14) . . no
N3 Fe1 N4 C14 51.33(13) . . no
C1 Fe1 N4 C10 -49.58(14) . . no
C1 Fe1 N4 C14 131.01(14) . . no
N3 Fe1 N4 C10 116.87(14) 4_756 . no
N3 Fe1 N4 C14 -62.54(13) 4_756 . no
C1 Fe1 N4 C10 37.28(14) 4_756 . no
C1 Fe1 N4 C14 -142.14(14) 4_756 . no
N3 Fe1 C1 N1 3.89(13) . . no
N3 Fe1 C1 N2 -178.98(19) . . no
N4 Fe1 C1 N1 -84.71(14) . . no
N4 Fe1 C1 N2 92.42(18) . . no
N4 Fe1 C1 N1 92.10(14) 4_756 . no
N4 Fe1 C1 N2 -90.78(18) 4_756 . no
C1 Fe1 C1 N1 -177.90(15) 4_756 . no
C1 Fe1 C1 N2 -0.77(18) 4_756 . no
C3 N1 C1 Fe1 178.19(12) . . no
C3 N1 C1 N2 0.29(19) . . no
C4 N1 C1 Fe1 -3.5(2) . . no
C4 N1 C1 N2 178.62(14) . . no
C1 N1 C3 C2 0.1(2) . . no
C4 N1 C3 C2 -177.79(18) . . no
C1 N1 C4 N3 -0.1(2) . . no
C1 N1 C4 C5 -179.64(16) . . no
C3 N1 C4 N3 177.80(17) . . no
C3 N1 C4 C5 -1.8(3) . . no
C2 N2 C1 Fe1 -178.01(15) . . no
C2 N2 C1 N1 -0.60(19) . . no
C9 N2 C1 Fe1 1.6(3) . . no
C9 N2 C1 N1 178.97(13) . . no
C1 N2 C2 C3 0.7(2) . . no
C9 N2 C2 C3 -178.86(14) . . no
C1 N2 C9 N2 -0.69(18) . 4_756 no
C2 N2 C9 N2 178.82(15) . 4_756 no
Fe1 N3 C4 N1 2.93(17) . . no
Fe1 N3 C4 C5 -177.49(14) . . no
C8 N3 C4 N1 -177.32(14) . . no
C8 N3 C4 C5 2.3(2) . . no
Fe1 N3 C8 C7 178.65(13) . . no
C4 N3 C8 C7 -1.1(2) . . no
Fe1 N4 C10 C11 -178.13(13) . . no
C14 N4 C10 C11 1.3(2) . . no
Fe1 N4 C14 C13 178.25(13) . . no
C10 N4 C14 C13 -1.2(2) . . no
N2 C2 C3 N1 -0.5(2) . . no
N1 C4 C5 C6 178.02(16) . . no
N3 C4 C5 C6 -1.5(3) . . no
C4 C5 C6 C7 -0.5(3) . . no
C5 C6 C7 C8 1.6(3) . . no
C6 C7 C8 N3 -0.8(3) . . no
N4 C10 C11 C12 -0.3(3) . . no
C10 C11 C12 C13 -0.9(3) . . no
C11 C12 C13 C14 1.1(3) . . no
C12 C13 C14 N4 0.0(3) . . no
